data_7708645
loop_
_publ_author_name
'Schulz, Axel'
'Szych, Lilian'
'Pilopp, Yannic'
'Bresien, Jonas'
'Villinger, Alexander'
'L\"udtke, Karsten Paul'

_publ_section_title
;
 On the Reaction of Potassium Phosphide KP(iPr)Ter with Chalcogenes,
 Heteroallenes and Acyl Chloride
;
_journal_name_full 'Dalton Transactions'
_journal_paper_doi 10.1039/D1DT03400F
_journal_year 2021
_chemical_formula_moiety 'C39 H42 P2 S2'
_chemical_formula_sum 'C39 H42 P2 S2'
_chemical_formula_weight 636.78
_space_group_crystal_system orthorhombic
_space_group_IT_number 19
_space_group_name_Hall 'P 2ac 2ab'
_space_group_name_H-M_alt 'P 21 21 21'
_atom_sites_solution_hydrogens geom
_audit_creation_method SHELXL-2014/7
_audit_update_record
;
2021-08-03 deposited with the CCDC.	2021-10-29 downloaded from the CCDC.
;
_cell_angle_alpha 90
_cell_angle_beta 90
_cell_angle_gamma 90
_cell_formula_units_Z 4
_cell_length_a 9.0993(7)
_cell_length_b 11.0707(9)
_cell_length_c 34.352(3)
_cell_measurement_reflns_used 4108
_cell_measurement_temperature 123(2)
_cell_measurement_theta_max 22.13
_cell_measurement_theta_min 3.13
_cell_volume 3460.5(5)
_computing_cell_refinement 'Bruker Apex V7.51A'
_computing_data_collection 'Bruker Apex V7.51A'
_computing_data_reduction 'Bruker SAINT'
_computing_molecular_graphics 'ORTEP-3v2.01 (Farrugia, 1997)'
_computing_publication_material 'SHELXL-2014/7 (Sheldrick, 2014)'
_computing_structure_refinement 'SHELXL-2014/7 (Sheldrick, 2014)'
_computing_structure_solution 'Bruker SHELXTL'
_diffrn_ambient_temperature 123(2)
_diffrn_measured_fraction_theta_full 0.996
_diffrn_measured_fraction_theta_max 0.997
_diffrn_measurement_device_type 'Bruker Apex Kappa-II-CCD-diffractometer'
_diffrn_measurement_method 'phi and omega scans'
_diffrn_radiation_type MoK\a
_diffrn_radiation_wavelength 0.71073
_diffrn_reflns_av_R_equivalents 0.1133
_diffrn_reflns_av_unetI/netI 0.1112
_diffrn_reflns_Laue_measured_fraction_full 0.996
_diffrn_reflns_Laue_measured_fraction_max 0.997
_diffrn_reflns_limit_h_max 9
_diffrn_reflns_limit_h_min -12
_diffrn_reflns_limit_k_max 15
_diffrn_reflns_limit_k_min -15
_diffrn_reflns_limit_l_max 44
_diffrn_reflns_limit_l_min -48
_diffrn_reflns_number 42789
_diffrn_reflns_point_group_measured_fraction_full 0.997
_diffrn_reflns_point_group_measured_fraction_max 0.998
_diffrn_reflns_theta_full 25.242
_diffrn_reflns_theta_max 29.995
_diffrn_reflns_theta_min 1.186
_diffrn_source 'sealed tube'
_exptl_absorpt_coefficient_mu 0.273
_exptl_absorpt_correction_T_max 0.7464
_exptl_absorpt_correction_T_min 0.5638
_exptl_absorpt_correction_type multi-scan
_exptl_absorpt_process_details '(SADABS; Sheldrick, 2004)'
_exptl_crystal_colour colourless
_exptl_crystal_density_diffrn 1.222
_exptl_crystal_description block
_exptl_crystal_F_000 1352
_exptl_crystal_size_max 0.140
_exptl_crystal_size_mid 0.120
_exptl_crystal_size_min 0.110
_refine_diff_density_max 0.763
_refine_diff_density_min -0.468
_refine_diff_density_rms 0.068
_refine_ls_abs_structure_details
;
 Refined as an inversion twin.
;
_refine_ls_abs_structure_Flack -0.19(11)
_refine_ls_extinction_method none
_refine_ls_goodness_of_fit_ref 1.017
_refine_ls_hydrogen_treatment constr
_refine_ls_matrix_type full
_refine_ls_number_parameters 397
_refine_ls_number_reflns 10052
_refine_ls_number_restraints 0
_refine_ls_restrained_S_all 1.017
_refine_ls_R_factor_all 0.0897
_refine_ls_R_factor_gt 0.0586
_refine_ls_shift/su_max 0.001
_refine_ls_shift/su_mean 0.000
_refine_ls_structure_factor_coef Fsqd
_refine_ls_weighting_details 'w=1/[\s^2^(Fo^2^)+(0.0270P)^2^+1.5762P] where P=(Fo^2^+2Fc^2^)/3'
_refine_ls_weighting_scheme calc
_refine_ls_wR_factor_gt 0.1231
_refine_ls_wR_factor_ref 0.1393
_reflns_Friedel_coverage 0.790
_reflns_Friedel_fraction_full 0.999
_reflns_Friedel_fraction_max 0.999
_reflns_number_gt 7477
_reflns_number_total 10052
_reflns_threshold_expression 'I > 2\s(I)'
_cod_data_source_file d1dt03400f2.cif
_cod_data_source_block ls_kpl10
_cod_database_code 7708645
_shelx_shelxl_version_number 2014/7
_shelx_space_group_comment
;
The symmetry employed for this shelxl refinement is uniquely defined
by the following loop, which should always be used as a source of
symmetry information in preference to the above space-group names.
They are only intended as comments.
;
_shelx_estimated_absorpt_t_min 0.963
_shelx_estimated_absorpt_t_max 0.971

loop_
_space_group_symop_operation_xyz
'x, y, z'
'-x+1/2, -y, z+1/2'
'-x, y+1/2, -z+1/2'
'x+1/2, -y+1/2, -z'

loop_
_atom_site_label
_atom_site_type_symbol
_atom_site_fract_x
_atom_site_fract_y
_atom_site_fract_z
_atom_site_U_iso_or_equiv
_atom_site_adp_type
_atom_site_occupancy
_atom_site_site_symmetry_order
_atom_site_calc_flag
_atom_site_refinement_flags_posn
_atom_site_refinement_flags_adp
_atom_site_refinement_flags_occupancy
_atom_site_disorder_assembly
_atom_site_disorder_group
S1 S 0.35403(12) 0.41557(9) 0.59011(3) 0.0234(2) Uani 1 1 d . . . . .
S2 S 0.50586(12) 0.14762(10) 0.62046(3) 0.0288(2) Uani 1 1 d . . . . .
P1 P 0.36801(12) 0.47309(9) 0.64919(3) 0.0212(2) Uani 1 1 d . . . . .
P2 P 0.33145(11) 0.22947(9) 0.60103(3) 0.0208(2) Uani 1 1 d . . . . .
C1 C 0.2925(4) 0.6284(3) 0.64893(12) 0.0220(8) Uani 1 1 d . . . . .
C2 C 0.2600(5) 0.7052(4) 0.61727(13) 0.0268(9) Uani 1 1 d . . . . .
C3 C 0.2017(6) 0.8198(4) 0.62500(15) 0.0375(11) Uani 1 1 d . . . . .
H3 H 0.1779 0.8712 0.6038 0.045 Uiso 1 1 calc R U . . .
C4 C 0.1777(6) 0.8603(4) 0.66241(15) 0.0429(12) Uani 1 1 d . . . . .
H4 H 0.1416 0.9396 0.6668 0.051 Uiso 1 1 calc R U . . .
C5 C 0.2068(6) 0.7839(4) 0.69356(14) 0.0356(11) Uani 1 1 d . . . . .
H5 H 0.1886 0.8108 0.7194 0.043 Uiso 1 1 calc R U . . .
C6 C 0.2626(5) 0.6681(4) 0.68727(12) 0.0245(9) Uani 1 1 d . . . . .
C7 C 0.2809(5) 0.6731(4) 0.57530(12) 0.0259(9) Uani 1 1 d . . . . .
C8 C 0.1656(5) 0.6191(4) 0.55429(12) 0.0295(9) Uani 1 1 d . . . . .
C9 C 0.1900(5) 0.5857(4) 0.51563(13) 0.0324(10) Uani 1 1 d . . . . .
H9 H 0.1129 0.5481 0.5015 0.039 Uiso 1 1 calc R U . . .
C10 C 0.3233(6) 0.6058(4) 0.49727(13) 0.0352(11) Uani 1 1 d . . . . .
C11 C 0.4317(5) 0.6666(4) 0.51790(14) 0.0341(10) Uani 1 1 d . . . . .
H11 H 0.5215 0.6854 0.5052 0.041 Uiso 1 1 calc R U . . .
C12 C 0.4135(5) 0.7009(4) 0.55654(13) 0.0281(9) Uani 1 1 d . . . . .
C13 C 0.0225(5) 0.5904(5) 0.57378(15) 0.0395(11) Uani 1 1 d . . . . .
H13A H -0.0219 0.6651 0.5836 0.059 Uiso 1 1 calc R U . . .
H13B H 0.0399 0.5349 0.5955 0.059 Uiso 1 1 calc R U . . .
H13C H -0.0440 0.5524 0.5550 0.059 Uiso 1 1 calc R U . . .
C14 C 0.3534(7) 0.5595(5) 0.45643(14) 0.0503(15) Uani 1 1 d . . . . .
H14A H 0.2639 0.5228 0.4458 0.075 Uiso 1 1 calc R U . . .
H14B H 0.4318 0.4988 0.4573 0.075 Uiso 1 1 calc R U . . .
H14C H 0.3839 0.6268 0.4398 0.075 Uiso 1 1 calc R U . . .
C15 C 0.5351(5) 0.7665(4) 0.57766(15) 0.0379(11) Uani 1 1 d . . . . .
H15A H 0.6286 0.7523 0.5642 0.057 Uiso 1 1 calc R U . . .
H15B H 0.5418 0.7364 0.6044 0.057 Uiso 1 1 calc R U . . .
H15C H 0.5140 0.8532 0.5780 0.057 Uiso 1 1 calc R U . . .
C16 C 0.2791(5) 0.5882(4) 0.72251(12) 0.0236(8) Uani 1 1 d . . . . .
C17 C 0.3969(5) 0.6000(4) 0.74840(12) 0.0265(9) Uani 1 1 d . . . . .
C18 C 0.3999(5) 0.5288(5) 0.78183(12) 0.0315(10) Uani 1 1 d . . . . .
H18 H 0.4806 0.5360 0.7992 0.038 Uiso 1 1 calc R U . . .
C19 C 0.2886(6) 0.4479(4) 0.79038(13) 0.0322(10) Uani 1 1 d . . . . .
C20 C 0.1722(5) 0.4373(4) 0.76453(13) 0.0301(9) Uani 1 1 d . . . . .
H20 H 0.0960 0.3812 0.7701 0.036 Uiso 1 1 calc R U . . .
C21 C 0.1637(5) 0.5064(4) 0.73059(12) 0.0248(8) Uani 1 1 d . . . . .
C22 C 0.5219(5) 0.6878(5) 0.74132(14) 0.0388(12) Uani 1 1 d . . . . .
H22A H 0.6102 0.6430 0.7337 0.058 Uiso 1 1 calc R U . . .
H22B H 0.5417 0.7333 0.7652 0.058 Uiso 1 1 calc R U . . .
H22C H 0.4946 0.7439 0.7205 0.058 Uiso 1 1 calc R U . . .
C23 C 0.2898(7) 0.3770(5) 0.82812(14) 0.0491(14) Uani 1 1 d . . . . .
H23A H 0.2348 0.3017 0.8247 0.074 Uiso 1 1 calc R U . . .
H23B H 0.2441 0.4252 0.8488 0.074 Uiso 1 1 calc R U . . .
H23C H 0.3915 0.3582 0.8353 0.074 Uiso 1 1 calc R U . . .
C24 C 0.0331(5) 0.4956(4) 0.70412(14) 0.0346(11) Uani 1 1 d . . . . .
H24A H -0.0052 0.5764 0.6983 0.052 Uiso 1 1 calc R U . . .
H24B H -0.0434 0.4477 0.7169 0.052 Uiso 1 1 calc R U . . .
H24C H 0.0627 0.4558 0.6799 0.052 Uiso 1 1 calc R U . . .
C25 C 0.5687(5) 0.5016(4) 0.65829(12) 0.0269(9) Uani 1 1 d . . . . .
H25 H 0.5788 0.5858 0.6685 0.032 Uiso 1 1 calc R U . . .
C26 C 0.6174(5) 0.4152(5) 0.69054(13) 0.0345(10) Uani 1 1 d . . . . .
H26A H 0.6101 0.3317 0.6812 0.052 Uiso 1 1 calc R U . . .
H26B H 0.5539 0.4257 0.7133 0.052 Uiso 1 1 calc R U . . .
H26C H 0.7194 0.4327 0.6977 0.052 Uiso 1 1 calc R U . . .
C27 C 0.6702(5) 0.4893(4) 0.62312(13) 0.0341(10) Uani 1 1 d . . . . .
H27A H 0.6336 0.5401 0.6018 0.051 Uiso 1 1 calc R U . . .
H27B H 0.6726 0.4048 0.6146 0.051 Uiso 1 1 calc R U . . .
H27C H 0.7696 0.5152 0.6303 0.051 Uiso 1 1 calc R U . . .
C28 C 0.1742(5) 0.2107(3) 0.63267(12) 0.0241(8) Uani 1 1 d . . . . .
C29 C 0.1958(5) 0.1912(4) 0.67210(12) 0.0283(9) Uani 1 1 d . . . . .
H29 H 0.2929 0.1869 0.6821 0.034 Uiso 1 1 calc R U . . .
C30 C 0.0772(6) 0.1779(4) 0.69717(15) 0.0363(11) Uani 1 1 d . . . . .
H30 H 0.0933 0.1647 0.7242 0.044 Uiso 1 1 calc R U . . .
C31 C -0.0650(6) 0.1841(4) 0.68269(17) 0.0417(13) Uani 1 1 d . . . . .
H31 H -0.1465 0.1753 0.6997 0.050 Uiso 1 1 calc R U . . .
C32 C -0.0871(5) 0.2030(5) 0.64398(18) 0.0434(13) Uani 1 1 d . . . . .
H32 H -0.1847 0.2065 0.6342 0.052 Uiso 1 1 calc R U . . .
C33 C 0.0306(5) 0.2173(4) 0.61839(14) 0.0343(10) Uani 1 1 d . . . . .
H33 H 0.0133 0.2314 0.5915 0.041 Uiso 1 1 calc R U . . .
C34 C 0.2744(5) 0.1769(4) 0.55344(12) 0.0245(9) Uani 1 1 d . . . . .
C35 C 0.3043(5) 0.0569(4) 0.54405(13) 0.0287(9) Uani 1 1 d . . . . .
H35 H 0.3583 0.0075 0.5615 0.034 Uiso 1 1 calc R U . . .
C36 C 0.2542(6) 0.0103(5) 0.50892(14) 0.0370(11) Uani 1 1 d . . . . .
H36 H 0.2731 -0.0718 0.5027 0.044 Uiso 1 1 calc R U . . .
C37 C 0.1783(7) 0.0809(5) 0.48321(14) 0.0442(12) Uani 1 1 d . . . . .
H37 H 0.1451 0.0479 0.4592 0.053 Uiso 1 1 calc R U . . .
C38 C 0.1501(7) 0.2000(5) 0.49218(14) 0.0481(14) Uani 1 1 d . . . . .
H38 H 0.0986 0.2494 0.4742 0.058 Uiso 1 1 calc R U . . .
C39 C 0.1964(6) 0.2478(4) 0.52719(14) 0.0391(12) Uani 1 1 d . . . . .
H39 H 0.1747 0.3295 0.5334 0.047 Uiso 1 1 calc R U . . .

loop_
_atom_site_aniso_label
_atom_site_aniso_U_11
_atom_site_aniso_U_22
_atom_site_aniso_U_33
_atom_site_aniso_U_23
_atom_site_aniso_U_13
_atom_site_aniso_U_12
S1 0.0260(5) 0.0237(4) 0.0204(4) -0.0008(4) -0.0026(4) -0.0011(4)
S2 0.0187(5) 0.0359(6) 0.0318(5) 0.0018(5) -0.0057(5) 0.0054(4)
P1 0.0191(5) 0.0212(5) 0.0233(5) -0.0030(4) -0.0019(4) -0.0005(4)
P2 0.0168(5) 0.0242(5) 0.0213(5) -0.0021(4) -0.0033(4) 0.0011(4)
C1 0.0183(19) 0.0204(18) 0.027(2) -0.0011(16) 0.0002(17) -0.0015(14)
C2 0.022(2) 0.026(2) 0.032(2) 0.0030(17) -0.0011(18) -0.0022(16)
C3 0.042(3) 0.027(2) 0.044(3) 0.009(2) 0.004(2) 0.005(2)
C4 0.054(3) 0.024(2) 0.051(3) 0.000(2) 0.008(3) 0.011(2)
C5 0.043(3) 0.026(2) 0.038(3) -0.0063(19) 0.007(2) 0.001(2)
C6 0.025(2) 0.023(2) 0.026(2) -0.0047(16) 0.0031(17) -0.0003(16)
C7 0.024(2) 0.023(2) 0.030(2) 0.0077(17) -0.0004(18) 0.0023(16)
C8 0.023(2) 0.036(2) 0.030(2) 0.0073(17) -0.0052(19) 0.0051(17)
C9 0.029(3) 0.036(2) 0.032(2) 0.003(2) -0.009(2) 0.004(2)
C10 0.040(3) 0.036(2) 0.030(2) 0.0060(19) -0.001(2) 0.013(2)
C11 0.030(2) 0.031(2) 0.041(3) 0.010(2) 0.008(2) 0.0071(19)
C12 0.025(2) 0.023(2) 0.037(2) 0.0071(18) 0.0011(19) 0.0017(16)
C13 0.024(2) 0.049(3) 0.045(3) 0.000(2) -0.003(2) -0.005(2)
C14 0.053(4) 0.062(4) 0.036(3) -0.002(2) -0.002(3) 0.021(3)
C15 0.027(2) 0.028(2) 0.058(3) 0.002(2) 0.000(2) -0.0044(18)
C16 0.022(2) 0.0248(19) 0.0242(19) -0.0025(17) 0.0001(16) -0.0002(16)
C17 0.024(2) 0.032(2) 0.023(2) -0.0068(17) 0.0028(17) -0.0038(17)
C18 0.028(2) 0.044(3) 0.023(2) -0.0068(19) -0.0028(17) 0.004(2)
C19 0.040(3) 0.032(2) 0.025(2) -0.0014(17) 0.005(2) 0.0050(19)
C20 0.030(2) 0.027(2) 0.033(2) -0.0002(17) 0.009(2) -0.0011(18)
C21 0.019(2) 0.027(2) 0.029(2) -0.0037(16) 0.0014(17) 0.0001(16)
C22 0.031(3) 0.047(3) 0.038(3) -0.014(2) 0.001(2) -0.014(2)
C23 0.065(4) 0.049(3) 0.034(3) 0.008(2) 0.005(3) 0.005(3)
C24 0.021(2) 0.036(2) 0.047(3) 0.000(2) 0.001(2) -0.0037(18)
C25 0.019(2) 0.030(2) 0.031(2) -0.0070(17) -0.0024(17) -0.0029(16)
C26 0.022(2) 0.050(3) 0.032(2) -0.003(2) -0.0052(19) 0.004(2)
C27 0.024(2) 0.044(3) 0.034(2) -0.003(2) 0.005(2) -0.007(2)
C28 0.021(2) 0.0199(18) 0.031(2) -0.0035(16) -0.0023(17) -0.0007(15)
C29 0.026(2) 0.028(2) 0.031(2) -0.0025(17) 0.0035(18) -0.0010(17)
C30 0.040(3) 0.027(2) 0.041(3) 0.005(2) 0.013(2) 0.001(2)
C31 0.036(3) 0.025(2) 0.063(4) -0.003(2) 0.020(3) -0.002(2)
C32 0.021(2) 0.037(3) 0.072(4) -0.010(3) 0.003(3) -0.0015(19)
C33 0.021(2) 0.040(3) 0.042(3) -0.007(2) -0.005(2) -0.0012(19)
C34 0.026(2) 0.026(2) 0.022(2) -0.0032(16) -0.0008(17) -0.0019(16)
C35 0.025(2) 0.030(2) 0.031(2) -0.0054(17) 0.0023(18) -0.0024(17)
C36 0.037(3) 0.039(3) 0.035(2) -0.015(2) 0.004(2) -0.007(2)
C37 0.052(3) 0.053(3) 0.028(2) -0.012(2) -0.006(2) -0.011(3)
C38 0.063(4) 0.047(3) 0.034(3) 0.001(2) -0.021(3) -0.006(3)
C39 0.048(3) 0.032(2) 0.037(2) -0.003(2) -0.019(2) -0.001(2)

loop_
_atom_type_symbol
_atom_type_description
_atom_type_scat_dispersion_real
_atom_type_scat_dispersion_imag
_atom_type_scat_source
C C 0.0033 0.0016 'International Tables Vol C Tables 4.2.6.8 and 6.1.1.4'
H H 0.0000 0.0000 'International Tables Vol C Tables 4.2.6.8 and 6.1.1.4'
P P 0.1023 0.0942 'International Tables Vol C Tables 4.2.6.8 and 6.1.1.4'
S S 0.1246 0.1234 'International Tables Vol C Tables 4.2.6.8 and 6.1.1.4'

loop_
_geom_angle_atom_site_label_1
_geom_angle_atom_site_label_2
_geom_angle_atom_site_label_3
_geom_angle
_geom_angle_site_symmetry_1
_geom_angle_site_symmetry_3
_geom_angle_publ_flag
P2 S1 P1 97.39(5) . . ?
C1 P1 C25 101.85(19) . . ?
C1 P1 S1 104.53(14) . . ?
C25 P1 S1 105.46(14) . . ?
C28 P2 C34 106.2(2) . . ?
C28 P2 S2 112.67(15) . . ?
C34 P2 S2 113.19(15) . . ?
C28 P2 S1 107.28(13) . . ?
C34 P2 S1 100.46(14) . . ?
S2 P2 S1 115.95(7) . . ?
C2 C1 C6 119.3(4) . . ?
C2 C1 P1 129.8(3) . . ?
C6 C1 P1 110.8(3) . . ?
C3 C2 C1 118.6(4) . . ?
C3 C2 C7 116.5(4) . . ?
C1 C2 C7 124.9(4) . . ?
C4 C3 C2 122.1(4) . . ?
C4 C3 H3 118.9 . . ?
C2 C3 H3 118.9 . . ?
C3 C4 C5 119.3(4) . . ?
C3 C4 H4 120.3 . . ?
C5 C4 H4 120.3 . . ?
C4 C5 C6 120.6(4) . . ?
C4 C5 H5 119.7 . . ?
C6 C5 H5 119.7 . . ?
C5 C6 C1 120.0(4) . . ?
C5 C6 C16 116.8(4) . . ?
C1 C6 C16 123.1(4) . . ?
C12 C7 C8 120.0(4) . . ?
C12 C7 C2 120.0(4) . . ?
C8 C7 C2 120.0(4) . . ?
C9 C8 C7 118.8(4) . . ?
C9 C8 C13 120.5(4) . . ?
C7 C8 C13 120.6(4) . . ?
C10 C9 C8 122.0(4) . . ?
C10 C9 H9 119.0 . . ?
C8 C9 H9 119.0 . . ?
C9 C10 C11 117.9(4) . . ?
C9 C10 C14 121.6(5) . . ?
C11 C10 C14 120.5(5) . . ?
C10 C11 C12 122.4(4) . . ?
C10 C11 H11 118.8 . . ?
C12 C11 H11 118.8 . . ?
C11 C12 C7 118.7(4) . . ?
C11 C12 C15 120.2(4) . . ?
C7 C12 C15 121.0(4) . . ?
C8 C13 H13A 109.5 . . ?
C8 C13 H13B 109.5 . . ?
H13A C13 H13B 109.5 . . ?
C8 C13 H13C 109.5 . . ?
H13A C13 H13C 109.5 . . ?
H13B C13 H13C 109.5 . . ?
C10 C14 H14A 109.5 . . ?
C10 C14 H14B 109.5 . . ?
H14A C14 H14B 109.5 . . ?
C10 C14 H14C 109.5 . . ?
H14A C14 H14C 109.5 . . ?
H14B C14 H14C 109.5 . . ?
C12 C15 H15A 109.5 . . ?
C12 C15 H15B 109.5 . . ?
H15A C15 H15B 109.5 . . ?
C12 C15 H15C 109.5 . . ?
H15A C15 H15C 109.5 . . ?
H15B C15 H15C 109.5 . . ?
C17 C16 C21 120.3(4) . . ?
C17 C16 C6 122.2(4) . . ?
C21 C16 C6 117.3(4) . . ?
C18 C17 C16 119.1(4) . . ?
C18 C17 C22 118.7(4) . . ?
C16 C17 C22 122.2(4) . . ?
C19 C18 C17 121.8(4) . . ?
C19 C18 H18 119.1 . . ?
C17 C18 H18 119.1 . . ?
C18 C19 C20 118.6(4) . . ?
C18 C19 C23 120.8(5) . . ?
C20 C19 C23 120.6(5) . . ?
C19 C20 C21 122.0(4) . . ?
C19 C20 H20 119.0 . . ?
C21 C20 H20 119.0 . . ?
C20 C21 C16 118.2(4) . . ?
C20 C21 C24 120.4(4) . . ?
C16 C21 C24 121.3(4) . . ?
C17 C22 H22A 109.5 . . ?
C17 C22 H22B 109.5 . . ?
H22A C22 H22B 109.5 . . ?
C17 C22 H22C 109.5 . . ?
H22A C22 H22C 109.5 . . ?
H22B C22 H22C 109.5 . . ?
C19 C23 H23A 109.5 . . ?
C19 C23 H23B 109.5 . . ?
H23A C23 H23B 109.5 . . ?
C19 C23 H23C 109.5 . . ?
H23A C23 H23C 109.5 . . ?
H23B C23 H23C 109.5 . . ?
C21 C24 H24A 109.5 . . ?
C21 C24 H24B 109.5 . . ?
H24A C24 H24B 109.5 . . ?
C21 C24 H24C 109.5 . . ?
H24A C24 H24C 109.5 . . ?
H24B C24 H24C 109.5 . . ?
C27 C25 C26 110.0(4) . . ?
C27 C25 P1 116.2(3) . . ?
C26 C25 P1 107.3(3) . . ?
C27 C25 H25 107.7 . . ?
C26 C25 H25 107.7 . . ?
P1 C25 H25 107.7 . . ?
C25 C26 H26A 109.5 . . ?
C25 C26 H26B 109.5 . . ?
H26A C26 H26B 109.5 . . ?
C25 C26 H26C 109.5 . . ?
H26A C26 H26C 109.5 . . ?
H26B C26 H26C 109.5 . . ?
C25 C27 H27A 109.5 . . ?
C25 C27 H27B 109.5 . . ?
H27A C27 H27B 109.5 . . ?
C25 C27 H27C 109.5 . . ?
H27A C27 H27C 109.5 . . ?
H27B C27 H27C 109.5 . . ?
C29 C28 C33 118.9(4) . . ?
C29 C28 P2 119.6(3) . . ?
C33 C28 P2 121.5(3) . . ?
C28 C29 C30 120.9(4) . . ?
C28 C29 H29 119.6 . . ?
C30 C29 H29 119.6 . . ?
C31 C30 C29 119.8(5) . . ?
C31 C30 H30 120.1 . . ?
C29 C30 H30 120.1 . . ?
C32 C31 C30 119.7(5) . . ?
C32 C31 H31 120.1 . . ?
C30 C31 H31 120.1 . . ?
C31 C32 C33 121.3(5) . . ?
C31 C32 H32 119.3 . . ?
C33 C32 H32 119.3 . . ?
C32 C33 C28 119.4(4) . . ?
C32 C33 H33 120.3 . . ?
C28 C33 H33 120.3 . . ?
C39 C34 C35 119.2(4) . . ?
C39 C34 P2 123.4(3) . . ?
C35 C34 P2 117.3(3) . . ?
C36 C35 C34 119.4(4) . . ?
C36 C35 H35 120.3 . . ?
C34 C35 H35 120.3 . . ?
C37 C36 C35 121.0(5) . . ?
C37 C36 H36 119.5 . . ?
C35 C36 H36 119.5 . . ?
C36 C37 C38 119.8(5) . . ?
C36 C37 H37 120.1 . . ?
C38 C37 H37 120.1 . . ?
C37 C38 C39 120.3(5) . . ?
C37 C38 H38 119.8 . . ?
C39 C38 H38 119.8 . . ?
C38 C39 C34 120.3(5) . . ?
C38 C39 H39 119.8 . . ?
C34 C39 H39 119.8 . . ?

loop_
_geom_bond_atom_site_label_1
_geom_bond_atom_site_label_2
_geom_bond_distance
_geom_bond_site_symmetry_2
_geom_bond_publ_flag
S1 P2 2.1042(14) . ?
S1 P1 2.1310(14) . ?
S2 P2 1.9457(15) . ?
P1 C1 1.851(4) . ?
P1 C25 1.879(4) . ?
P2 C28 1.809(4) . ?
P2 C34 1.811(4) . ?
C1 C2 1.412(6) . ?
C1 C6 1.415(6) . ?
C2 C3 1.401(6) . ?
C2 C7 1.497(6) . ?
C3 C4 1.378(7) . ?
C3 H3 0.9500 . ?
C4 C5 1.389(7) . ?
C4 H4 0.9500 . ?
C5 C6 1.396(6) . ?
C5 H5 0.9500 . ?
C6 C16 1.507(6) . ?
C7 C12 1.402(6) . ?
C7 C8 1.407(6) . ?
C8 C9 1.396(6) . ?
C8 C13 1.498(7) . ?
C9 C10 1.385(7) . ?
C9 H9 0.9500 . ?
C10 C11 1.389(7) . ?
C10 C14 1.519(6) . ?
C11 C12 1.390(6) . ?
C11 H11 0.9500 . ?
C12 C15 1.509(6) . ?
C13 H13A 0.9800 . ?
C13 H13B 0.9800 . ?
C13 H13C 0.9800 . ?
C14 H14A 0.9800 . ?
C14 H14B 0.9800 . ?
C14 H14C 0.9800 . ?
C15 H15A 0.9800 . ?
C15 H15B 0.9800 . ?
C15 H15C 0.9800 . ?
C16 C17 1.399(6) . ?
C16 C21 1.414(6) . ?
C17 C18 1.393(6) . ?
C17 C22 1.516(6) . ?
C18 C19 1.384(7) . ?
C18 H18 0.9500 . ?
C19 C20 1.387(7) . ?
C19 C23 1.516(6) . ?
C20 C21 1.397(6) . ?
C20 H20 0.9500 . ?
C21 C24 1.501(6) . ?
C22 H22A 0.9800 . ?
C22 H22B 0.9800 . ?
C22 H22C 0.9800 . ?
C23 H23A 0.9800 . ?
C23 H23B 0.9800 . ?
C23 H23C 0.9800 . ?
C24 H24A 0.9800 . ?
C24 H24B 0.9800 . ?
C24 H24C 0.9800 . ?
C25 C27 1.527(6) . ?
C25 C26 1.530(6) . ?
C25 H25 1.0000 . ?
C26 H26A 0.9800 . ?
C26 H26B 0.9800 . ?
C26 H26C 0.9800 . ?
C27 H27A 0.9800 . ?
C27 H27B 0.9800 . ?
C27 H27C 0.9800 . ?
C28 C29 1.385(6) . ?
C28 C33 1.398(6) . ?
C29 C30 1.388(6) . ?
C29 H29 0.9500 . ?
C30 C31 1.388(8) . ?
C30 H30 0.9500 . ?
C31 C32 1.361(8) . ?
C31 H31 0.9500 . ?
C32 C33 1.394(7) . ?
C32 H32 0.9500 . ?
C33 H33 0.9500 . ?
C34 C39 1.390(6) . ?
C34 C35 1.393(6) . ?
C35 C36 1.389(6) . ?
C35 H35 0.9500 . ?
C36 C37 1.366(7) . ?
C36 H36 0.9500 . ?
C37 C38 1.378(7) . ?
C37 H37 0.9500 . ?
C38 C39 1.380(6) . ?
C38 H38 0.9500 . ?
C39 H39 0.9500 . ?

loop_
_geom_torsion_atom_site_label_1
_geom_torsion_atom_site_label_2
_geom_torsion_atom_site_label_3
_geom_torsion_atom_site_label_4
_geom_torsion
_geom_torsion_site_symmetry_1
_geom_torsion_site_symmetry_2
_geom_torsion_site_symmetry_3
_geom_torsion_site_symmetry_4
_geom_torsion_publ_flag
C25 P1 C1 C2 97.6(4) . . . . ?
S1 P1 C1 C2 -12.0(4) . . . . ?
C25 P1 C1 C6 -84.2(3) . . . . ?
S1 P1 C1 C6 166.2(3) . . . . ?
C6 C1 C2 C3 1.3(6) . . . . ?
P1 C1 C2 C3 179.4(4) . . . . ?
C6 C1 C2 C7 -177.7(4) . . . . ?
P1 C1 C2 C7 0.4(6) . . . . ?
C1 C2 C3 C4 1.2(7) . . . . ?
C7 C2 C3 C4 -179.8(5) . . . . ?
C2 C3 C4 C5 -2.5(8) . . . . ?
C3 C4 C5 C6 1.3(8) . . . . ?
C4 C5 C6 C1 1.2(7) . . . . ?
C4 C5 C6 C16 -175.1(5) . . . . ?
C2 C1 C6 C5 -2.4(6) . . . . ?
P1 C1 C6 C5 179.1(4) . . . . ?
C2 C1 C6 C16 173.6(4) . . . . ?
P1 C1 C6 C16 -4.8(5) . . . . ?
C3 C2 C7 C12 89.4(5) . . . . ?
C1 C2 C7 C12 -91.6(5) . . . . ?
C3 C2 C7 C8 -88.2(5) . . . . ?
C1 C2 C7 C8 90.8(5) . . . . ?
C12 C7 C8 C9 4.9(6) . . . . ?
C2 C7 C8 C9 -177.5(4) . . . . ?
C12 C7 C8 C13 -179.1(4) . . . . ?
C2 C7 C8 C13 -1.5(6) . . . . ?
C7 C8 C9 C10 -1.0(7) . . . . ?
C13 C8 C9 C10 -177.0(4) . . . . ?
C8 C9 C10 C11 -3.3(7) . . . . ?
C8 C9 C10 C14 174.6(4) . . . . ?
C9 C10 C11 C12 3.8(7) . . . . ?
C14 C10 C11 C12 -174.1(4) . . . . ?
C10 C11 C12 C7 0.0(6) . . . . ?
C10 C11 C12 C15 179.8(4) . . . . ?
C8 C7 C12 C11 -4.5(6) . . . . ?
C2 C7 C12 C11 177.9(4) . . . . ?
C8 C7 C12 C15 175.8(4) . . . . ?
C2 C7 C12 C15 -1.8(6) . . . . ?
C5 C6 C16 C17 -78.9(6) . . . . ?
C1 C6 C16 C17 104.9(5) . . . . ?
C5 C6 C16 C21 95.8(5) . . . . ?
C1 C6 C16 C21 -80.4(5) . . . . ?
C21 C16 C17 C18 1.0(6) . . . . ?
C6 C16 C17 C18 175.6(4) . . . . ?
C21 C16 C17 C22 -179.0(4) . . . . ?
C6 C16 C17 C22 -4.4(6) . . . . ?
C16 C17 C18 C19 -0.9(7) . . . . ?
C22 C17 C18 C19 179.1(4) . . . . ?
C17 C18 C19 C20 0.7(7) . . . . ?
C17 C18 C19 C23 -176.3(4) . . . . ?
C18 C19 C20 C21 -0.7(7) . . . . ?
C23 C19 C20 C21 176.3(4) . . . . ?
C19 C20 C21 C16 0.9(6) . . . . ?
C19 C20 C21 C24 -177.7(4) . . . . ?
C17 C16 C21 C20 -1.0(6) . . . . ?
C6 C16 C21 C20 -175.8(4) . . . . ?
C17 C16 C21 C24 177.5(4) . . . . ?
C6 C16 C21 C24 2.7(6) . . . . ?
C1 P1 C25 C27 -104.0(3) . . . . ?
S1 P1 C25 C27 4.9(4) . . . . ?
C1 P1 C25 C26 132.5(3) . . . . ?
S1 P1 C25 C26 -118.6(3) . . . . ?
C34 P2 C28 C29 151.7(3) . . . . ?
S2 P2 C28 C29 27.3(4) . . . . ?
S1 P2 C28 C29 -101.5(3) . . . . ?
C34 P2 C28 C33 -29.4(4) . . . . ?
S2 P2 C28 C33 -153.8(3) . . . . ?
S1 P2 C28 C33 77.4(4) . . . . ?
C33 C28 C29 C30 0.2(7) . . . . ?
P2 C28 C29 C30 179.2(3) . . . . ?
C28 C29 C30 C31 0.0(7) . . . . ?
C29 C30 C31 C32 0.1(7) . . . . ?
C30 C31 C32 C33 -0.5(8) . . . . ?
C31 C32 C33 C28 0.8(8) . . . . ?
C29 C28 C33 C32 -0.6(7) . . . . ?
P2 C28 C33 C32 -179.6(4) . . . . ?
C28 P2 C34 C39 82.6(4) . . . . ?
S2 P2 C34 C39 -153.3(4) . . . . ?
S1 P2 C34 C39 -29.0(4) . . . . ?
C28 P2 C34 C35 -93.7(4) . . . . ?
S2 P2 C34 C35 30.4(4) . . . . ?
S1 P2 C34 C35 154.7(3) . . . . ?
C39 C34 C35 C36 -0.6(7) . . . . ?
P2 C34 C35 C36 175.9(3) . . . . ?
C34 C35 C36 C37 1.0(7) . . . . ?
C35 C36 C37 C38 -0.3(8) . . . . ?
C36 C37 C38 C39 -0.9(9) . . . . ?
C37 C38 C39 C34 1.3(9) . . . . ?
C35 C34 C39 C38 -0.5(8) . . . . ?
P2 C34 C39 C38 -176.8(4) . . . . ?
